data_7041723
loop_
_publ_author_name
'Escriche-Tur, Luis'
'Font-Bardia, Merc\`e'
'Albela, Bel\'en'
'Corbella, Montserrat'

_publ_section_title
;
 Determination of ZFS parameters from the EPR spectra of mono-, di- and
 trinuclear Mn(II) complexes: impact of magnetic coupling.
;
_journal_issue 8
_journal_name_full 'Dalton transactions (Cambridge, England : 2003)'
_journal_page_first 2699
_journal_page_last 2714
_journal_paper_doi 10.1039/c6dt04012h
_journal_volume 46
_journal_year 2017
_chemical_formula_moiety 'C28 H26 Mn N2 O8'
_chemical_formula_sum 'C28 H26 Mn N2 O8'
_chemical_formula_weight 573.45
_space_group_crystal_system monoclinic
_space_group_IT_number 9
_space_group_name_Hall 'C -2yc'
_space_group_name_H-M_alt 'C 1 c 1'
_symmetry_space_group_name_Hall 'C -2yc'
_symmetry_space_group_name_H-M 'C 1 c 1'
_atom_sites_solution_hydrogens mixed
_audit_creation_method SHELXL-2016/6
_audit_update_record
;
2016-12-14 deposited with the CCDC.
2017-01-17 downloaded from the CCDC.
;
_cell_angle_alpha 90
_cell_angle_beta 102.342(5)
_cell_angle_gamma 90
_cell_formula_units_Z 16
_cell_length_a 25.088(3)
_cell_length_b 20.956(3)
_cell_length_c 20.011(3)
_cell_measurement_reflns_used 9379
_cell_measurement_temperature 293(2)
_cell_measurement_theta_max 28.27
_cell_measurement_theta_min 2.21
_cell_volume 10278(2)
_computing_cell_refinement 'Bruker SAINT'
_computing_data_collection 'Bruker APEX2'
_computing_data_reduction 'Bruker SAINT'
_computing_molecular_graphics 'Bruker SHELXTL'
_computing_publication_material 'Bruker SHELXTL'
_computing_structure_refinement 'SHELXL-2016/6 (Sheldrick, 2016)'
_computing_structure_solution 'SHELXL-2016/6 (Sheldrick, 2016)'
_diffrn_ambient_temperature 293(2)
_diffrn_measured_fraction_theta_full 0.999
_diffrn_measured_fraction_theta_max 0.996
_diffrn_measurement_device_type 'Bruker APEX-II CCD'
_diffrn_measurement_method '\f and \w scans'
_diffrn_radiation_source 'high brilliance Incoatec Microfocus Source '
_diffrn_radiation_type MoK\a
_diffrn_radiation_wavelength 0.71073
_diffrn_reflns_av_R_equivalents 0.0477
_diffrn_reflns_av_unetI/netI 0.0368
_diffrn_reflns_Laue_measured_fraction_full 0.999
_diffrn_reflns_Laue_measured_fraction_max 0.996
_diffrn_reflns_limit_h_max 33
_diffrn_reflns_limit_h_min -32
_diffrn_reflns_limit_k_max 27
_diffrn_reflns_limit_k_min -27
_diffrn_reflns_limit_l_max 26
_diffrn_reflns_limit_l_min -26
_diffrn_reflns_number 118156
_diffrn_reflns_point_group_measured_fraction_full 0.999
_diffrn_reflns_point_group_measured_fraction_max 0.996
_diffrn_reflns_theta_full 25.242
_diffrn_reflns_theta_max 28.341
_diffrn_reflns_theta_min 2.288
_exptl_absorpt_coefficient_mu 0.569
_exptl_absorpt_correction_T_max 0.7457
_exptl_absorpt_correction_T_min 0.6543
_exptl_absorpt_correction_type multi-scan
_exptl_absorpt_process_details sadabs
_exptl_crystal_colour yellow
_exptl_crystal_density_diffrn 1.482
_exptl_crystal_description prism
_exptl_crystal_F_000 4752
_exptl_crystal_size_max 0.581
_exptl_crystal_size_mid 0.220
_exptl_crystal_size_min 0.147
_refine_diff_density_max 0.753
_refine_diff_density_min -0.548
_refine_diff_density_rms 0.070
_refine_ls_abs_structure_details
;
 Refined as an inversion twin.
;
_refine_ls_abs_structure_Flack 0.232(13)
_refine_ls_extinction_method none
_refine_ls_goodness_of_fit_ref 1.070
_refine_ls_hydrogen_treatment constr
_refine_ls_matrix_type full
_refine_ls_number_parameters 1406
_refine_ls_number_reflns 24219
_refine_ls_number_restraints 4
_refine_ls_restrained_S_all 1.070
_refine_ls_R_factor_all 0.0528
_refine_ls_R_factor_gt 0.0407
_refine_ls_shift/su_max 0.001
_refine_ls_shift/su_mean 0.000
_refine_ls_structure_factor_coef Fsqd
_refine_ls_weighting_details 'w=1/[\s^2^(Fo^2^)+(0.0351P)^2^+14.3175P] where P=(Fo^2^+2Fc^2^)/3'
_refine_ls_weighting_scheme calc
_refine_ls_wR_factor_gt 0.0871
_refine_ls_wR_factor_ref 0.0944
_reflns_Friedel_coverage 0.999
_reflns_Friedel_fraction_full 0.999
_reflns_Friedel_fraction_max 0.996
_reflns_number_gt 21104
_reflns_number_total 24219
_reflns_threshold_expression 'I > 2\s(I)'
_cod_data_source_file c6dt04012h2.cif
_cod_data_source_block Compound_9
_cod_depositor_comments 'Adding full bibliography for 7041716--7041723.cif.'
_cod_database_code 7041723
_shelx_shelxl_version_number 2016/6
_shelx_space_group_comment
;
The symmetry employed for this shelxl refinement is uniquely defined
by the following loop, which should always be used as a source of
symmetry information in preference to the above space-group names.
They are only intended as comments.
;

loop_
_space_group_symop_operation_xyz
'x, y, z'
'x, -y, z+1/2'
'x+1/2, y+1/2, z'
'x+1/2, -y+1/2, z+1/2'

loop_
_atom_site_label
_atom_site_type_symbol
_atom_site_fract_x
_atom_site_fract_y
_atom_site_fract_z
_atom_site_U_iso_or_equiv
_atom_site_adp_type
_atom_site_occupancy
_atom_site_site_symmetry_order
_atom_site_calc_flag
_atom_site_refinement_flags_posn
_atom_site_refinement_flags_adp
Mn1 Mn 0.86959(3) 0.95569(3) 0.59506(3) 0.01408(14) Uani 1 1 d . .
O1 O 0.80934(14) 0.95963(14) 0.50067(18) 0.0194(7) Uani 1 1 d . .
O2 O 0.74814(15) 0.88562(16) 0.51137(18) 0.0344(8) Uani 1 1 d . .
O3 O 0.93252(15) 0.96010(15) 0.68709(19) 0.0198(8) Uani 1 1 d . .
O4 O 0.98824(12) 0.88038(14) 0.67455(15) 0.0221(6) Uani 1 1 d . .
O5 O 0.81866(13) 0.88508(13) 0.62972(15) 0.0181(6) Uani 1 1 d . .
H5A H 0.791806 0.877784 0.599288 0.022 Uiso 1 1 d R U
H5B H 0.814504 0.883819 0.669250 0.022 Uiso 1 1 d R U
O6 O 0.91766(12) 0.88383(14) 0.55567(15) 0.0194(6) Uani 1 1 d . .
H6A H 0.942950 0.876870 0.588271 0.023 Uiso 1 1 d R U
H6B H 0.929976 0.885620 0.519874 0.023 Uiso 1 1 d R U
O7 O 0.66094(13) 0.87600(15) 0.41171(17) 0.0217(7) Uani 1 1 d . .
O8 O 1.07729(14) 0.86634(16) 0.77196(19) 0.0196(7) Uani 1 1 d . .
N1 N 0.82828(18) 1.03942(17) 0.6368(2) 0.0183(9) Uani 1 1 d . .
N2 N 0.90487(15) 1.04499(18) 0.5575(2) 0.0201(8) Uani 1 1 d . .
C1 C 0.7913(2) 1.0372(2) 0.6750(3) 0.0213(11) Uani 1 1 d . .
H1 H 0.781185 0.997351 0.688397 0.026 Uiso 1 1 calc R U
C2 C 0.7664(2) 1.0909(2) 0.6965(3) 0.0272(11) Uani 1 1 d . .
H2 H 0.741247 1.087018 0.724250 0.033 Uiso 1 1 calc R U
C3 C 0.7805(2) 1.1497(2) 0.6751(3) 0.0320(13) Uani 1 1 d . .
H3 H 0.763867 1.186277 0.687360 0.038 Uiso 1 1 calc R U
C4 C 0.8195(2) 1.1550(2) 0.6353(3) 0.0260(11) Uani 1 1 d . .
C5 C 0.8373(3) 1.2153(2) 0.6130(3) 0.0353(14) Uani 1 1 d . .
H5 H 0.821734 1.252975 0.624352 0.042 Uiso 1 1 calc R U
C6 C 0.8768(3) 1.2177(2) 0.5756(3) 0.0376(15) Uani 1 1 d . .
H6 H 0.888421 1.257181 0.562810 0.045 Uiso 1 1 calc R U
C7 C 0.9005(2) 1.1613(2) 0.5558(2) 0.0303(11) Uani 1 1 d . .
C8 C 0.9408(2) 1.1611(3) 0.5154(3) 0.0360(14) Uani 1 1 d . .
H8 H 0.953327 1.199529 0.501276 0.043 Uiso 1 1 calc R U
C9 C 0.9611(2) 1.1052(3) 0.4973(3) 0.0367(12) Uani 1 1 d . .
H9 H 0.987288 1.105060 0.470645 0.044 Uiso 1 1 calc R U
C10 C 0.94204(19) 1.0475(2) 0.5193(2) 0.0280(10) Uani 1 1 d . .
H10 H 0.956100 1.009354 0.506605 0.034 Uiso 1 1 calc R U
C11 C 0.8837(2) 1.1007(2) 0.5757(2) 0.0235(11) Uani 1 1 d . .
C12 C 0.8431(2) 1.0981(2) 0.6167(3) 0.0184(9) Uani 1 1 d . .
C13 C 0.76499(17) 0.92987(19) 0.4800(2) 0.0147(8) Uani 1 1 d D .
C14 C 0.73134(18) 0.95201(18) 0.4113(2) 0.0130(8) Uani 1 1 d D .
C15 C 0.68051(18) 0.9258(2) 0.3801(2) 0.0178(9) Uani 1 1 d . .
C16 C 0.6515(2) 0.9510(2) 0.3183(3) 0.0232(10) Uani 1 1 d . .
H16 H 0.617701 0.934038 0.297968 0.028 Uiso 1 1 calc R U
C17 C 0.6728(2) 1.0015(2) 0.2870(3) 0.0255(11) Uani 1 1 d . .
H17 H 0.653006 1.018003 0.245971 0.031 Uiso 1 1 calc R U
C18 C 0.7234(2) 1.0274(2) 0.3164(3) 0.0220(10) Uani 1 1 d . .
H18 H 0.737969 1.060594 0.295232 0.026 Uiso 1 1 calc R U
C19 C 0.75169(19) 1.00254(19) 0.3783(2) 0.0165(9) Uani 1 1 d . .
H19 H 0.785339 1.020072 0.398443 0.020 Uiso 1 1 calc R U
C20 C 0.6107(2) 0.8467(2) 0.3774(3) 0.0282(11) Uani 1 1 d . .
H20A H 0.601720 0.812595 0.405116 0.042 Uiso 1 1 calc R U
H20B H 0.582061 0.877871 0.370106 0.042 Uiso 1 1 calc R U
H20C H 0.614905 0.829950 0.334177 0.042 Uiso 1 1 calc R U
C21 C 0.97470(16) 0.92645(18) 0.70750(19) 0.0134(7) Uani 1 1 d . .
C22 C 1.00859(18) 0.9432(2) 0.7773(2) 0.0150(9) Uani 1 1 d . .
C23 C 1.05698(19) 0.9115(2) 0.8089(2) 0.0176(9) Uani 1 1 d . .
C24 C 1.0825(2) 0.9272(2) 0.8764(3) 0.0237(10) Uani 1 1 d . .
H24 H 1.113833 0.905396 0.897716 0.028 Uiso 1 1 calc R U
C25 C 1.0617(2) 0.9744(3) 0.9112(3) 0.0274(11) Uani 1 1 d . .
H25 H 1.078839 0.983641 0.956146 0.033 Uiso 1 1 calc R U
C26 C 1.0152(2) 1.0085(2) 0.8801(3) 0.0243(10) Uani 1 1 d . .
H26 H 1.001763 1.041455 0.902953 0.029 Uiso 1 1 calc R U
C27 C 0.9896(2) 0.9917(2) 0.8138(3) 0.0183(9) Uani 1 1 d . .
H27 H 0.958310 1.013809 0.792902 0.022 Uiso 1 1 calc R U
C28 C 1.1247(2) 0.8307(2) 0.8059(3) 0.0222(11) Uani 1 1 d . .
H28A H 1.134747 0.800749 0.774422 0.033 Uiso 1 1 calc R U
H28B H 1.154496 0.859517 0.821723 0.033 Uiso 1 1 calc R U
H28C H 1.116471 0.808085 0.844205 0.033 Uiso 1 1 calc R U
Mn2 Mn 0.61549(2) 0.77689(3) 0.59226(3) 0.01418(14) Uani 1 1 d . .
O9 O 0.55689(15) 0.77689(14) 0.49659(19) 0.0180(7) Uani 1 1 d . .
O10 O 0.48065(11) 0.81692(13) 0.52081(14) 0.0189(6) Uani 1 1 d . .
O11 O 0.67817(15) 0.77597(14) 0.68483(18) 0.0199(7) Uani 1 1 d . .
O12 O 0.72412(13) 0.86708(13) 0.68563(15) 0.0209(6) Uani 1 1 d . .
O13 O 0.55161(12) 0.81402(13) 0.64044(14) 0.0194(6) Uani 1 1 d . .
H13A H 0.523833 0.817356 0.604640 0.023 Uiso 1 1 d R U
H13B H 0.539899 0.829886 0.680317 0.023 Uiso 1 1 d R U
O14 O 0.65338(13) 0.86408(14) 0.56483(16) 0.0211(7) Uani 1 1 d . .
H14A H 0.676402 0.874433 0.605491 0.025 Uiso 1 1 d R U
H14B H 0.670230 0.869960 0.529802 0.025 Uiso 1 1 d R U
O15 O 0.41924(15) 0.87394(15) 0.40801(19) 0.0214(8) Uani 1 1 d . .
O16 O 0.82044(13) 0.87044(15) 0.77496(17) 0.0211(7) Uani 1 1 d . .
N3 N 0.66426(16) 0.70437(17) 0.5437(2) 0.0129(8) Uani 1 1 d . .
N4 N 0.59005(15) 0.67670(16) 0.62109(18) 0.0156(7) Uani 1 1 d . .
C29 C 0.7000(2) 0.7182(2) 0.5045(3) 0.0171(10) Uani 1 1 d . .
H29 H 0.704641 0.760506 0.493091 0.020 Uiso 1 1 calc R U
C30 C 0.7306(2) 0.6709(2) 0.4803(3) 0.0201(10) Uani 1 1 d . .
H30 H 0.754903 0.681803 0.453061 0.024 Uiso 1 1 calc R U
C31 C 0.72425(19) 0.6082(2) 0.4973(2) 0.0175(9) Uani 1 1 d . .
H31 H 0.745089 0.576471 0.482696 0.021 Uiso 1 1 calc R U
C32 C 0.6861(2) 0.5924(2) 0.5367(2) 0.0172(9) Uani 1 1 d . .
C33 C 0.67695(19) 0.5273(2) 0.5548(2) 0.0201(9) Uani 1 1 d . .
H33 H 0.697363 0.494651 0.541197 0.024 Uiso 1 1 calc R U
C34 C 0.63890(19) 0.51344(19) 0.5913(2) 0.0199(9) Uani 1 1 d . .
H34 H 0.632761 0.471152 0.601586 0.024 Uiso 1 1 calc R U
C35 C 0.60796(18) 0.5631(2) 0.6144(2) 0.0182(9) Uani 1 1 d . .
C36 C 0.56721(18) 0.5506(2) 0.6522(2) 0.0220(9) Uani 1 1 d . .
H36 H 0.559197 0.508802 0.662235 0.026 Uiso 1 1 calc R U
C37 C 0.5397(2) 0.6004(2) 0.6737(3) 0.0229(10) Uani 1 1 d . .
H37 H 0.512877 0.592863 0.698381 0.027 Uiso 1 1 calc R U
C38 C 0.55274(18) 0.6631(2) 0.6581(2) 0.0210(8) Uani 1 1 d . .
H38 H 0.534683 0.696639 0.674103 0.025 Uiso 1 1 calc R U
C39 C 0.61676(18) 0.62785(19) 0.5996(2) 0.0155(9) Uani 1 1 d . .
C40 C 0.65672(19) 0.64211(19) 0.5582(2) 0.0141(9) Uani 1 1 d . .
C41 C 0.50829(16) 0.79618(16) 0.4798(2) 0.0137(8) Uani 1 1 d . .
C42 C 0.48134(18) 0.7893(2) 0.4049(2) 0.0137(8) Uani 1 1 d . .
C43 C 0.43695(19) 0.8270(2) 0.3714(2) 0.0157(9) Uani 1 1 d . .
C44 C 0.4130(2) 0.8150(2) 0.3033(3) 0.0246(10) Uani 1 1 d . .
H44 H 0.383320 0.839133 0.281248 0.030 Uiso 1 1 calc R U
C45 C 0.4334(2) 0.7667(3) 0.2681(3) 0.0289(11) Uani 1 1 d . .
H45 H 0.417157 0.758998 0.222497 0.035 Uiso 1 1 calc R U
C46 C 0.4772(2) 0.7303(2) 0.2995(3) 0.0244(10) Uani 1 1 d . .
H46 H 0.490717 0.698369 0.275333 0.029 Uiso 1 1 calc R U
C47 C 0.50093(18) 0.74167(19) 0.3676(2) 0.0160(8) Uani 1 1 d . .
H47 H 0.530547 0.717056 0.388976 0.019 Uiso 1 1 calc R U
C48 C 0.3756(2) 0.9139(2) 0.3743(3) 0.0242(11) Uani 1 1 d . .
H48A H 0.367392 0.944761 0.406099 0.036 Uiso 1 1 calc R U
H48B H 0.386257 0.935590 0.336917 0.036 Uiso 1 1 calc R U
H48C H 0.343919 0.888325 0.357172 0.036 Uiso 1 1 calc R U
C49 C 0.71565(18) 0.81419(19) 0.7109(2) 0.0145(8) Uani 1 1 d . .
C50 C 0.75168(18) 0.7930(2) 0.7780(2) 0.0150(9) Uani 1 1 d . .
C51 C 0.80245(18) 0.82045(19) 0.8083(2) 0.0159(9) Uani 1 1 d . .
C52 C 0.8326(2) 0.7957(2) 0.8694(3) 0.0222(10) Uani 1 1 d . .
H52 H 0.865954 0.814042 0.889475 0.027 Uiso 1 1 calc R U
C53 C 0.8137(2) 0.7445(2) 0.9003(3) 0.0260(11) Uani 1 1 d . .
H53 H 0.834886 0.727931 0.940336 0.031 Uiso 1 1 calc R U
C54 C 0.7635(2) 0.7172(2) 0.8728(3) 0.0208(10) Uani 1 1 d . .
H54 H 0.750166 0.683530 0.894763 0.025 Uiso 1 1 calc R U
C55 C 0.7338(2) 0.7414(2) 0.8117(2) 0.0179(9) Uani 1 1 d . .
H55 H 0.700464 0.722630 0.792355 0.022 Uiso 1 1 calc R U
C56 C 0.8710(2) 0.9001(2) 0.8071(3) 0.0255(10) Uani 1 1 d . .
H56A H 0.878965 0.934215 0.778748 0.038 Uiso 1 1 calc R U
H56B H 0.868014 0.916847 0.850823 0.038 Uiso 1 1 calc R U
H56C H 0.899802 0.869110 0.813272 0.038 Uiso 1 1 calc R U
Mn3 Mn 0.62746(2) 0.29544(3) 0.58614(3) 0.01363(13) Uani 1 1 d . .
O17 O 0.68779(14) 0.28829(15) 0.68086(18) 0.0209(7) Uani 1 1 d . .
O18 O 0.75246(14) 0.35673(16) 0.66951(17) 0.0324(8) Uani 1 1 d . .
O19 O 0.56459(15) 0.29229(14) 0.49450(19) 0.0195(7) Uani 1 1 d . .
O20 O 0.51119(12) 0.37595(14) 0.50329(15) 0.0217(6) Uani 1 1 d . .
O21 O 0.68037(12) 0.36379(13) 0.55197(15) 0.0186(6) Uani 1 1 d . .
H21A H 0.712201 0.364942 0.588161 0.022 Uiso 1 1 d R U
H21B H 0.689619 0.375290 0.509815 0.022 Uiso 1 1 d R U
O22 O 0.58144(12) 0.37057(14) 0.62400(15) 0.0182(6) Uani 1 1 d . .
H22A H 0.554207 0.381442 0.588084 0.022 Uiso 1 1 d R U
H22B H 0.569885 0.368842 0.665029 0.022 Uiso 1 1 d R U
O23 O 0.83935(13) 0.36265(15) 0.77001(17) 0.0233(7) Uani 1 1 d . .
O24 O 0.42054(14) 0.38636(16) 0.40629(19) 0.0209(7) Uani 1 1 d . .
N5 N 0.66527(17) 0.20840(18) 0.5448(2) 0.0169(8) Uani 1 1 d . .
N6 N 0.58938(15) 0.20850(18) 0.62474(19) 0.0192(7) Uani 1 1 d . .
C57 C 0.7016(2) 0.2093(2) 0.5054(3) 0.0220(11) Uani 1 1 d . .
H57 H 0.712050 0.248476 0.490403 0.026 Uiso 1 1 calc R U
C58 C 0.7250(2) 0.1531(3) 0.4853(3) 0.0295(12) Uani 1 1 d . .
H58 H 0.750246 0.155278 0.457480 0.035 Uiso 1 1 calc R U
C59 C 0.7100(2) 0.0956(2) 0.5071(3) 0.0302(11) Uani 1 1 d . U
H59 H 0.725556 0.058193 0.495061 0.036 Uiso 1 1 calc R U
C60 C 0.6706(2) 0.0930(2) 0.5484(3) 0.0265(10) Uani 1 1 d . U
C61 C 0.6517(2) 0.0342(2) 0.5726(3) 0.0338(13) Uani 1 1 d . .
H61 H 0.666400 -0.004275 0.561895 0.041 Uiso 1 1 calc R U
C62 C 0.6132(3) 0.0339(2) 0.6104(3) 0.0341(13) Uani 1 1 d . .
H62 H 0.601238 -0.004858 0.624500 0.041 Uiso 1 1 calc R U
C63 C 0.5904(2) 0.0926(2) 0.6293(2) 0.0269(10) Uani 1 1 d . .
C64 C 0.5503(2) 0.0952(3) 0.6693(3) 0.0344(14) Uani 1 1 d . .
H64 H 0.536812 0.057613 0.683929 0.041 Uiso 1 1 calc R U
C65 C 0.5314(2) 0.1524(2) 0.6863(2) 0.0323(11) Uani 1 1 d . .
H65 H 0.505241 0.154140 0.712982 0.039 Uiso 1 1 calc R U
C66 C 0.55182(18) 0.2088(2) 0.6632(2) 0.0237(9) Uani 1 1 d . .
H66 H 0.538741 0.247830 0.675010 0.028 Uiso 1 1 calc R U
C67 C 0.60823(19) 0.1512(2) 0.6080(2) 0.0193(9) Uani 1 1 d . .
C68 C 0.6492(2) 0.1514(2) 0.5659(3) 0.0192(10) Uani 1 1 d . .
C69 C 0.73321(17) 0.31464(19) 0.7019(2) 0.0150(8) Uani 1 1 d . .
C70 C 0.76576(19) 0.29096(19) 0.7703(2) 0.0157(9) Uani 1 1 d . .
C71 C 0.81753(18) 0.31470(19) 0.8017(2) 0.0156(8) Uani 1 1 d . .
C72 C 0.8450(2) 0.2879(2) 0.8641(3) 0.0218(10) Uani 1 1 d . .
H72 H 0.879349 0.303051 0.885065 0.026 Uiso 1 1 calc R U
C73 C 0.8216(2) 0.2395(2) 0.8943(2) 0.0207(10) Uani 1 1 d . .
H73 H 0.840699 0.221997 0.935151 0.025 Uiso 1 1 calc R U
C74 C 0.7702(2) 0.2164(2) 0.8653(2) 0.0187(9) Uani 1 1 d . .
H74 H 0.754201 0.184220 0.886343 0.022 Uiso 1 1 calc R U
C75 C 0.74320(19) 0.2428(2) 0.8035(2) 0.0167(9) Uani 1 1 d . .
H75 H 0.708635 0.227598 0.783496 0.020 Uiso 1 1 calc R U
C76 C 0.8897(2) 0.3905(2) 0.8055(3) 0.0311(12) Uani 1 1 d . .
H76A H 0.900538 0.423368 0.777801 0.047 Uiso 1 1 calc R U
H76B H 0.884896 0.408453 0.847948 0.047 Uiso 1 1 calc R U
H76C H 0.917455 0.358133 0.814599 0.047 Uiso 1 1 calc R U
C77 C 0.52428(16) 0.32823(18) 0.4721(2) 0.0147(7) Uani 1 1 d . .
C78 C 0.49116(17) 0.31208(19) 0.4012(2) 0.0148(8) Uani 1 1 d . .
C79 C 0.44296(18) 0.3436(2) 0.3690(2) 0.0154(9) Uani 1 1 d . .
C80 C 0.4195(2) 0.3301(2) 0.3008(3) 0.0252(11) Uani 1 1 d . .
H80 H 0.388234 0.351805 0.279061 0.030 Uiso 1 1 calc R U
C81 C 0.4424(2) 0.2842(3) 0.2651(3) 0.0321(12) Uani 1 1 d . .
H81 H 0.426599 0.275982 0.219505 0.039 Uiso 1 1 calc R U
C82 C 0.4884(2) 0.2510(2) 0.2968(3) 0.0271(11) Uani 1 1 d . .
H82 H 0.503150 0.219594 0.273308 0.033 Uiso 1 1 calc R U
C83 C 0.51213(18) 0.2653(2) 0.3643(2) 0.0194(9) Uani 1 1 d . .
H83 H 0.543088 0.242856 0.385728 0.023 Uiso 1 1 calc R U
C84 C 0.3723(2) 0.4194(2) 0.3736(3) 0.0259(11) Uani 1 1 d . .
H84A H 0.361109 0.447763 0.405745 0.039 Uiso 1 1 calc R U
H84B H 0.379492 0.443632 0.335760 0.039 Uiso 1 1 calc R U
H84C H 0.343721 0.389182 0.357264 0.039 Uiso 1 1 calc R U
Mn4 Mn 0.88198(2) 0.47720(3) 0.58921(3) 0.01339(13) Uani 1 1 d . .
O25 O 0.81964(13) 0.48105(13) 0.49598(17) 0.0173(7) Uani 1 1 d . .
O26 O 0.77064(12) 0.39215(13) 0.49493(15) 0.0197(6) Uani 1 1 d . .
O27 O 0.93896(14) 0.47531(14) 0.68629(18) 0.0173(7) Uani 1 1 d . .
O28 O 1.01617(12) 0.43589(13) 0.66421(14) 0.0186(6) Uani 1 1 d . .
O29 O 0.84224(13) 0.39035(13) 0.61418(16) 0.0214(7) Uani 1 1 d . .
H29A H 0.808474 0.386080 0.586525 0.026 Uiso 1 1 d R U
H29B H 0.839904 0.380152 0.659844 0.026 Uiso 1 1 d R U
O30 O 0.94599(11) 0.43871(13) 0.54281(14) 0.0191(6) Uani 1 1 d . .
H30A H 0.971174 0.434824 0.579469 0.023 Uiso 1 1 d R U
H30B H 0.953174 0.409626 0.507517 0.023 Uiso 1 1 d R U
O31 O 0.67335(13) 0.39432(15) 0.40750(17) 0.0203(7) Uani 1 1 d . .
O32 O 1.07358(15) 0.37483(15) 0.7766(2) 0.0219(7) Uani 1 1 d . .
N7 N 0.83394(16) 0.55058(17) 0.6368(2) 0.0141(8) Uani 1 1 d . .
N8 N 0.90936(14) 0.57673(16) 0.55978(18) 0.0164(7) Uani 1 1 d . .
C85 C 0.7977(2) 0.5383(2) 0.6754(3) 0.0170(10) Uani 1 1 d . .
H85 H 0.792141 0.496057 0.686349 0.020 Uiso 1 1 calc R U
C86 C 0.7678(2) 0.5856(2) 0.7001(3) 0.0204(10) Uani 1 1 d . .
H86 H 0.744011 0.574952 0.728210 0.025 Uiso 1 1 calc R U
C87 C 0.7741(2) 0.6480(2) 0.6823(3) 0.0214(10) Uani 1 1 d . .
H87 H 0.753391 0.679937 0.696759 0.026 Uiso 1 1 calc R U
C88 C 0.81187(19) 0.6633(2) 0.6422(2) 0.0168(9) Uani 1 1 d . .
C89 C 0.82174(18) 0.72744(18) 0.6228(2) 0.0192(9) Uani 1 1 d . .
H89 H 0.801536 0.760654 0.635741 0.023 Uiso 1 1 calc R U
C90 C 0.85977(18) 0.7406(2) 0.5861(2) 0.0207(9) Uani 1 1 d . .
H90 H 0.865474 0.782619 0.574585 0.025 Uiso 1 1 calc R U
C91 C 0.89151(18) 0.6907(2) 0.5646(2) 0.0164(8) Uani 1 1 d . .
C92 C 0.93285(17) 0.7019(2) 0.5278(2) 0.0221(9) Uani 1 1 d . .
H92 H 0.941387 0.743451 0.517563 0.026 Uiso 1 1 calc R U
C93 C 0.9602(2) 0.6517(2) 0.5074(3) 0.0220(10) Uani 1 1 d . .
H93 H 0.987260 0.658677 0.482842 0.026 Uiso 1 1 calc R U
C94 C 0.94691(17) 0.5891(2) 0.5242(2) 0.0202(8) Uani 1 1 d . .
H94 H 0.965317 0.555077 0.509520 0.024 Uiso 1 1 calc R U
C95 C 0.88149(16) 0.62624(19) 0.5808(2) 0.0137(8) Uani 1 1 d . .
C96 C 0.84147(18) 0.61271(19) 0.6208(2) 0.0131(8) Uani 1 1 d . .
C97 C 0.78070(18) 0.44422(18) 0.4695(2) 0.0138(8) Uani 1 1 d . .
C98 C 0.74554(18) 0.46708(19) 0.4023(2) 0.0132(8) Uani 1 1 d . .
C99 C 0.69344(18) 0.4419(2) 0.3731(2) 0.0166(9) Uani 1 1 d . .
C100 C 0.6632(2) 0.4670(2) 0.3122(3) 0.0220(10) Uani 1 1 d . .
H100 H 0.628554 0.451049 0.293751 0.026 Uiso 1 1 calc R U
C101 C 0.6849(2) 0.5159(2) 0.2788(3) 0.0212(10) Uani 1 1 d . .
H101 H 0.664641 0.532231 0.237971 0.025 Uiso 1 1 calc R U
C102 C 0.7363(2) 0.5406(2) 0.3061(3) 0.0205(10) Uani 1 1 d . .
H102 H 0.750759 0.573049 0.283702 0.025 Uiso 1 1 calc R U
C103 C 0.76556(18) 0.51595(18) 0.3670(2) 0.0152(8) Uani 1 1 d . .
H103 H 0.799950 0.532591 0.385291 0.018 Uiso 1 1 calc R U
C104 C 0.6231(2) 0.3640(2) 0.3753(3) 0.0259(10) Uani 1 1 d . .
H10A H 0.614037 0.331814 0.405184 0.039 Uiso 1 1 calc R U
H10B H 0.594465 0.395273 0.366084 0.039 Uiso 1 1 calc R U
H10C H 0.627091 0.344685 0.333185 0.039 Uiso 1 1 calc R U
C105 C 0.98723(16) 0.45549(16) 0.7043(2) 0.0139(8) Uani 1 1 d . .
C106 C 1.01200(18) 0.46004(19) 0.7802(2) 0.0150(8) Uani 1 1 d . .
C107 C 1.0542(2) 0.4207(2) 0.8144(3) 0.0198(10) Uani 1 1 d . .
C108 C 1.0738(2) 0.4281(3) 0.8849(3) 0.0301(12) Uani 1 1 d . .
H108 H 1.101342 0.401524 0.907875 0.036 Uiso 1 1 calc R U
C109 C 1.0526(2) 0.4744(3) 0.9204(3) 0.0365(13) Uani 1 1 d . .
H109 H 1.066007 0.478757 0.967227 0.044 Uiso 1 1 calc R U
C110 C 1.0112(2) 0.5148(3) 0.8872(3) 0.0306(12) Uani 1 1 d . .
H110 H 0.997276 0.546607 0.911032 0.037 Uiso 1 1 calc R U
C111 C 0.9915(2) 0.5064(2) 0.8177(3) 0.0220(10) Uani 1 1 d . .
H111 H 0.963481 0.532658 0.795235 0.026 Uiso 1 1 calc R U
C112 C 1.1191(2) 0.3363(2) 0.8101(3) 0.0238(11) Uani 1 1 d . .
H11A H 1.128288 0.306512 0.777879 0.036 Uiso 1 1 calc R U
H11B H 1.149857 0.363286 0.827301 0.036 Uiso 1 1 calc R U
H11C H 1.109366 0.313422 0.847292 0.036 Uiso 1 1 calc R U

loop_
_atom_site_aniso_label
_atom_site_aniso_U_11
_atom_site_aniso_U_22
_atom_site_aniso_U_33
_atom_site_aniso_U_23
_atom_site_aniso_U_13
_atom_site_aniso_U_12
Mn1 0.0129(3) 0.0142(3) 0.0139(3) 0.0008(2) 0.0002(2) 0.0011(2)
O1 0.0148(18) 0.0232(16) 0.0175(18) 0.0049(12) -0.0024(14) -0.0033(12)
O2 0.033(2) 0.0382(18) 0.0258(18) 0.0154(14) -0.0076(15) -0.0170(15)
O3 0.0178(19) 0.0246(17) 0.0145(17) -0.0026(12) -0.0024(14) 0.0072(12)
O4 0.0211(16) 0.0273(15) 0.0170(14) -0.0039(11) 0.0020(12) 0.0075(12)
O5 0.0200(16) 0.0183(14) 0.0149(15) 0.0026(11) 0.0013(12) -0.0032(11)
O6 0.0179(16) 0.0258(15) 0.0139(14) -0.0007(11) 0.0021(12) 0.0040(12)
O7 0.0165(16) 0.0267(15) 0.0195(16) 0.0037(12) -0.0016(12) -0.0082(12)
O8 0.0125(17) 0.0274(15) 0.0178(17) -0.0024(13) 0.0007(14) 0.0075(12)
N1 0.019(2) 0.0136(17) 0.021(2) -0.0003(15) 0.0006(18) 0.0009(14)
N2 0.0184(19) 0.0231(19) 0.0175(18) 0.0042(15) 0.0011(15) -0.0057(15)
C1 0.018(2) 0.024(2) 0.021(3) 0.0007(18) 0.001(2) -0.0007(17)
C2 0.022(3) 0.034(2) 0.024(3) -0.0063(19) 0.001(2) 0.0093(19)
C3 0.041(3) 0.022(2) 0.026(3) -0.0121(19) -0.007(2) 0.013(2)
C4 0.032(3) 0.019(2) 0.019(2) -0.0025(17) -0.0131(19) 0.0023(18)
C5 0.057(4) 0.013(2) 0.024(3) -0.0017(18) -0.016(2) 0.001(2)
C6 0.060(4) 0.017(2) 0.024(3) 0.0063(19) -0.017(3) -0.013(2)
C7 0.037(3) 0.026(2) 0.021(2) 0.0072(18) -0.011(2) -0.016(2)
C8 0.043(4) 0.035(3) 0.024(3) 0.012(2) -0.005(2) -0.025(2)
C9 0.033(3) 0.049(3) 0.025(3) 0.010(2) 0.001(2) -0.021(2)
C10 0.022(2) 0.035(2) 0.024(2) 0.0057(19) 0.0012(19) -0.0091(19)
C11 0.026(3) 0.021(2) 0.018(2) 0.0058(18) -0.0089(18) -0.0097(19)
C12 0.018(2) 0.0164(19) 0.015(2) -0.0002(16) -0.0075(17) -0.0002(16)
C13 0.012(2) 0.0160(18) 0.016(2) -0.0007(14) 0.0017(16) 0.0001(14)
C14 0.014(2) 0.0137(17) 0.0104(19) 0.0005(14) 0.0015(16) 0.0034(14)
C15 0.018(2) 0.0178(18) 0.016(2) -0.0029(15) 0.0012(17) 0.0010(15)
C16 0.021(2) 0.026(2) 0.020(2) 0.0010(17) -0.0023(18) -0.0034(17)
C17 0.031(3) 0.025(2) 0.017(2) 0.0036(17) -0.0018(19) 0.0064(19)
C18 0.030(3) 0.0169(19) 0.020(2) 0.0022(16) 0.008(2) 0.0011(17)
C19 0.018(2) 0.0152(18) 0.016(2) -0.0003(15) 0.0029(17) 0.0010(15)
C20 0.021(3) 0.034(2) 0.027(3) -0.0021(19) -0.0013(19) -0.0145(19)
C21 0.0107(19) 0.0174(17) 0.0126(18) 0.0038(14) 0.0037(14) -0.0001(14)
C22 0.011(2) 0.0179(18) 0.016(2) 0.0020(15) 0.0028(16) -0.0016(15)
C23 0.013(2) 0.025(2) 0.014(2) 0.0016(16) 0.0017(17) -0.0007(16)
C24 0.017(2) 0.031(2) 0.021(2) 0.0029(18) 0.0004(19) 0.0030(18)
C25 0.025(3) 0.036(2) 0.018(2) -0.0057(19) -0.003(2) -0.001(2)
C26 0.022(2) 0.028(2) 0.023(2) -0.0055(18) 0.0044(19) -0.0014(18)
C27 0.017(2) 0.0170(18) 0.021(2) 0.0018(15) 0.0038(17) -0.0013(15)
C28 0.013(2) 0.026(2) 0.026(3) 0.0059(19) 0.003(2) 0.0093(18)
Mn2 0.0138(3) 0.0131(3) 0.0142(3) -0.0010(2) 0.0000(3) 0.0023(2)
O9 0.0140(18) 0.0205(15) 0.0178(18) -0.0001(12) -0.0001(14) 0.0032(12)
O10 0.0174(15) 0.0218(14) 0.0171(14) -0.0030(11) 0.0027(11) 0.0034(11)
O11 0.0219(19) 0.0199(15) 0.0148(17) 0.0008(11) -0.0032(14) -0.0042(12)
O12 0.0237(17) 0.0172(13) 0.0186(15) 0.0041(11) -0.0024(13) -0.0034(11)
O13 0.0203(16) 0.0224(14) 0.0154(14) -0.0015(11) 0.0033(12) 0.0052(12)
O14 0.0238(18) 0.0208(15) 0.0158(15) 0.0019(12) -0.0025(13) -0.0055(12)
O15 0.0194(18) 0.0265(16) 0.0171(18) -0.0020(13) 0.0012(14) 0.0094(13)
O16 0.0179(17) 0.0245(15) 0.0192(15) 0.0022(11) 0.0004(13) -0.0076(11)
N3 0.0115(19) 0.0112(16) 0.015(2) 0.0001(14) 0.0001(15) 0.0002(13)
N4 0.0136(18) 0.0189(17) 0.0134(16) 0.0018(14) 0.0005(14) 0.0002(14)
C29 0.016(2) 0.0152(19) 0.019(3) 0.0009(16) 0.0014(19) 0.0025(16)
C30 0.019(2) 0.023(2) 0.019(2) -0.0031(17) 0.0057(19) -0.0025(17)
C31 0.015(2) 0.020(2) 0.017(2) -0.0057(16) 0.0036(17) 0.0032(16)
C32 0.021(2) 0.0122(17) 0.016(2) -0.0020(15) -0.0016(18) -0.0022(15)
C33 0.025(2) 0.0162(18) 0.017(2) -0.0026(15) -0.0010(17) 0.0029(16)
C34 0.025(3) 0.0131(17) 0.018(2) -0.0003(15) -0.0015(18) -0.0017(16)
C35 0.019(2) 0.018(2) 0.015(2) 0.0019(16) -0.0003(16) -0.0032(16)
C36 0.022(2) 0.0218(19) 0.021(2) 0.0040(17) 0.0012(17) -0.0062(17)
C37 0.018(2) 0.028(2) 0.023(2) 0.0053(18) 0.0043(18) -0.0040(17)
C38 0.019(2) 0.023(2) 0.021(2) 0.0018(16) 0.0044(17) 0.0005(16)
C39 0.015(2) 0.0145(18) 0.014(2) 0.0003(15) -0.0038(16) -0.0029(15)
C40 0.015(2) 0.0144(18) 0.012(2) -0.0024(14) 0.0005(16) -0.0001(15)
C41 0.017(2) 0.0081(16) 0.0159(19) 0.0004(14) 0.0034(16) -0.0023(14)
C42 0.012(2) 0.0167(18) 0.0126(19) -0.0007(15) 0.0032(16) -0.0025(15)
C43 0.012(2) 0.0182(19) 0.018(2) -0.0018(15) 0.0055(17) 0.0013(15)
C44 0.017(2) 0.038(2) 0.016(2) -0.0025(18) -0.0025(18) 0.0066(19)
C45 0.031(3) 0.041(3) 0.013(2) -0.0081(19) 0.0000(19) 0.004(2)
C46 0.025(3) 0.028(2) 0.020(2) -0.0087(18) 0.0033(19) 0.0013(18)
C47 0.015(2) 0.0171(18) 0.015(2) -0.0035(15) 0.0017(16) 0.0000(15)
C48 0.020(3) 0.029(2) 0.024(3) 0.005(2) 0.004(2) 0.0094(19)
C49 0.014(2) 0.0173(17) 0.0121(19) -0.0015(14) 0.0030(16) 0.0011(15)
C50 0.014(2) 0.0165(17) 0.015(2) -0.0011(15) 0.0045(16) 0.0010(15)
C51 0.016(2) 0.0161(18) 0.016(2) 0.0004(15) 0.0042(16) 0.0023(14)
C52 0.018(2) 0.028(2) 0.017(2) -0.0009(17) -0.0046(18) -0.0002(17)
C53 0.031(3) 0.026(2) 0.017(2) 0.0008(17) -0.0054(19) 0.0036(19)
C54 0.028(3) 0.0180(19) 0.015(2) 0.0008(15) 0.0033(18) 0.0032(16)
C55 0.022(2) 0.0171(18) 0.014(2) -0.0032(15) 0.0039(17) 0.0019(15)
C56 0.015(2) 0.032(2) 0.028(3) -0.0008(18) 0.0006(19) -0.0073(17)
Mn3 0.0119(3) 0.0150(3) 0.0136(3) 0.0018(2) 0.0018(2) 0.0004(2)
O17 0.0172(18) 0.0277(16) 0.0159(17) 0.0050(12) -0.0006(14) -0.0053(13)
O18 0.0277(19) 0.0432(19) 0.0216(17) 0.0144(13) -0.0051(14) -0.0186(14)
O19 0.0161(18) 0.0201(15) 0.0199(18) 0.0008(12) -0.0011(14) 0.0057(12)
O20 0.0192(16) 0.0263(14) 0.0184(14) -0.0030(11) 0.0017(12) 0.0061(11)
O21 0.0180(16) 0.0230(14) 0.0139(14) 0.0031(11) 0.0014(12) -0.0054(11)
O22 0.0156(15) 0.0232(15) 0.0161(14) 0.0010(11) 0.0041(12) 0.0019(11)
O23 0.0174(17) 0.0280(15) 0.0227(17) 0.0053(12) 0.0000(13) -0.0080(12)
O24 0.0133(17) 0.0314(16) 0.0174(17) 0.0024(13) 0.0021(13) 0.0068(12)
N5 0.017(2) 0.0173(17) 0.014(2) 0.0019(14) -0.0004(16) 0.0021(14)
N6 0.0156(18) 0.0233(18) 0.0163(17) 0.0027(14) -0.0019(14) -0.0053(14)
C57 0.019(3) 0.023(2) 0.022(3) -0.0012(18) 0.000(2) 0.0026(18)
C58 0.027(3) 0.039(3) 0.021(3) -0.010(2) 0.003(2) 0.010(2)
C59 0.040(3) 0.025(2) 0.021(3) -0.0052(19) -0.0052(19) 0.015(2)
C60 0.033(3) 0.020(2) 0.020(2) -0.0029(17) -0.0089(17) 0.0061(19)
C61 0.051(3) 0.011(2) 0.029(3) -0.0052(17) -0.015(2) 0.006(2)
C62 0.055(4) 0.013(2) 0.025(3) 0.0043(18) -0.014(2) -0.013(2)
C63 0.035(3) 0.023(2) 0.016(2) 0.0047(17) -0.0110(19) -0.0122(19)
C64 0.041(3) 0.033(3) 0.024(3) 0.010(2) -0.006(2) -0.024(2)
C65 0.029(3) 0.044(3) 0.022(2) 0.008(2) 0.003(2) -0.017(2)
C66 0.019(2) 0.031(2) 0.020(2) 0.0036(17) 0.0014(17) -0.0087(17)
C67 0.020(2) 0.019(2) 0.015(2) 0.0045(16) -0.0055(17) -0.0037(17)
C68 0.020(2) 0.0142(19) 0.018(2) -0.0012(16) -0.0067(17) 0.0005(16)
C69 0.015(2) 0.0176(18) 0.0123(19) -0.0018(14) 0.0038(16) -0.0009(15)
C70 0.014(2) 0.0163(17) 0.016(2) -0.0031(14) 0.0017(17) 0.0040(14)
C71 0.015(2) 0.0183(18) 0.0142(19) -0.0007(14) 0.0046(16) 0.0017(14)
C72 0.016(2) 0.027(2) 0.019(2) -0.0003(16) -0.0021(18) -0.0005(16)
C73 0.021(2) 0.024(2) 0.015(2) 0.0016(16) -0.0005(18) 0.0059(17)
C74 0.021(2) 0.0178(19) 0.017(2) 0.0014(15) 0.0044(18) 0.0027(16)
C75 0.017(2) 0.0191(18) 0.015(2) -0.0020(15) 0.0054(17) 0.0003(15)
C76 0.021(3) 0.038(2) 0.031(3) 0.0038(19) -0.002(2) -0.0134(19)
C77 0.0127(19) 0.0175(17) 0.0150(19) 0.0028(14) 0.0051(15) 0.0000(14)
C78 0.013(2) 0.0203(19) 0.0109(18) 0.0006(15) 0.0028(15) -0.0035(15)
C79 0.010(2) 0.0219(19) 0.014(2) 0.0033(15) 0.0016(16) -0.0003(15)
C80 0.016(2) 0.035(2) 0.021(2) -0.0002(19) -0.0038(18) 0.0060(18)
C81 0.025(3) 0.051(3) 0.018(2) -0.009(2) -0.001(2) -0.001(2)
C82 0.026(3) 0.031(2) 0.024(2) -0.0078(18) 0.005(2) 0.0007(19)
C83 0.014(2) 0.023(2) 0.020(2) -0.0005(17) 0.0018(17) 0.0005(16)
C84 0.018(3) 0.032(2) 0.026(3) 0.006(2) 0.001(2) 0.0065(19)
Mn4 0.0124(3) 0.0134(3) 0.0139(3) -0.0002(2) 0.0016(2) 0.0012(2)
O25 0.0150(17) 0.0169(14) 0.0178(16) 0.0016(11) -0.0012(13) -0.0039(11)
O26 0.0222(16) 0.0169(13) 0.0180(15) 0.0031(11) -0.0004(12) -0.0058(11)
O27 0.0152(17) 0.0238(15) 0.0120(16) 0.0001(12) 0.0011(13) 0.0030(12)
O28 0.0195(15) 0.0203(14) 0.0164(14) -0.0010(11) 0.0045(11) 0.0018(11)
O29 0.0208(17) 0.0211(15) 0.0198(16) 0.0033(12) -0.0011(13) -0.0048(12)
O30 0.0183(15) 0.0213(14) 0.0165(14) -0.0032(11) 0.0012(12) 0.0048(11)
O31 0.0140(16) 0.0293(15) 0.0168(15) 0.0030(12) 0.0013(12) -0.0064(12)
O32 0.0174(17) 0.0257(15) 0.0203(17) -0.0006(13) -0.0008(13) 0.0090(12)
N7 0.011(2) 0.0135(16) 0.017(2) 0.0001(14) 0.0016(16) 0.0007(13)
N8 0.0139(18) 0.0184(17) 0.0156(17) -0.0013(14) 0.0005(14) -0.0012(13)
C85 0.018(2) 0.0161(19) 0.018(3) 0.0011(16) 0.005(2) -0.0033(16)
C86 0.017(2) 0.024(2) 0.021(2) -0.0010(17) 0.0066(19) 0.0004(17)
C87 0.022(2) 0.019(2) 0.022(2) -0.0046(17) 0.0032(19) 0.0043(17)
C88 0.016(2) 0.0149(18) 0.017(2) -0.0033(15) -0.0025(16) 0.0017(15)
C89 0.024(2) 0.0099(17) 0.021(2) -0.0026(15) -0.0010(17) 0.0034(15)
C90 0.026(2) 0.0144(17) 0.020(2) -0.0003(16) -0.0004(18) -0.0042(16)
C91 0.016(2) 0.0164(18) 0.0144(19) -0.0012(15) -0.0032(15) -0.0040(15)
C92 0.020(2) 0.024(2) 0.020(2) 0.0070(17) -0.0006(17) -0.0065(16)
C93 0.020(2) 0.027(2) 0.019(2) 0.0033(17) 0.0041(18) -0.0064(17)
C94 0.015(2) 0.028(2) 0.018(2) 0.0013(16) 0.0032(16) -0.0024(16)
C95 0.0107(19) 0.0176(19) 0.0111(18) 0.0001(15) -0.0016(15) 0.0001(15)
C96 0.013(2) 0.0132(18) 0.0121(19) -0.0006(14) -0.0001(15) -0.0018(14)
C97 0.015(2) 0.0133(17) 0.0141(19) -0.0023(14) 0.0054(17) 0.0041(15)
C98 0.013(2) 0.0165(18) 0.0094(19) -0.0039(14) 0.0017(16) 0.0038(15)
C99 0.016(2) 0.0203(18) 0.014(2) -0.0013(15) 0.0061(16) 0.0000(15)
C100 0.018(2) 0.028(2) 0.018(2) -0.0029(17) -0.0004(18) 0.0035(17)
C101 0.028(3) 0.0202(19) 0.014(2) 0.0037(16) 0.0030(19) 0.0061(17)
C102 0.027(3) 0.0151(18) 0.020(2) -0.0008(15) 0.0070(19) 0.0001(16)
C103 0.014(2) 0.0119(16) 0.019(2) -0.0021(14) 0.0033(16) -0.0008(14)
C104 0.021(3) 0.032(2) 0.023(2) 0.0011(18) 0.0002(19) -0.0048(18)
C105 0.016(2) 0.0107(17) 0.0153(19) -0.0019(13) 0.0040(16) 0.0002(14)
C106 0.010(2) 0.0178(18) 0.017(2) 0.0005(16) 0.0018(16) -0.0026(15)
C107 0.014(2) 0.026(2) 0.019(2) -0.0012(16) 0.0041(17) -0.0005(16)
C108 0.021(3) 0.053(3) 0.015(2) 0.004(2) -0.0002(19) 0.011(2)
C109 0.032(3) 0.061(3) 0.014(2) -0.008(2) 0.001(2) 0.009(2)
C110 0.024(3) 0.047(3) 0.022(2) -0.010(2) 0.0046(19) 0.006(2)
C111 0.019(2) 0.025(2) 0.023(2) -0.0033(17) 0.0040(17) 0.0012(16)
C112 0.017(2) 0.029(2) 0.026(3) 0.012(2) 0.007(2) 0.0068(18)

loop_
_atom_type_symbol
_atom_type_description
_atom_type_scat_dispersion_real
_atom_type_scat_dispersion_imag
_atom_type_scat_source
C C 0.0033 0.0016 'International Tables Vol C Tables 4.2.6.8 and 6.1.1.4'
Mn Mn 0.3368 0.7283 'International Tables Vol C Tables 4.2.6.8 and 6.1.1.4'
N N 0.0061 0.0033 'International Tables Vol C Tables 4.2.6.8 and 6.1.1.4'
O O 0.0106 0.0060 'International Tables Vol C Tables 4.2.6.8 and 6.1.1.4'
H H 0.0000 0.0000 'International Tables Vol C Tables 4.2.6.8 and 6.1.1.4'

loop_
_geom_angle_atom_site_label_1
_geom_angle_atom_site_label_2
_geom_angle_atom_site_label_3
_geom_angle
O1 Mn1 O3 174.78(12)
O1 Mn1 O5 87.44(12)
O3 Mn1 O5 97.48(13)
O1 Mn1 O6 92.76(12)
O3 Mn1 O6 88.73(12)
O5 Mn1 O6 93.08(11)
O1 Mn1 N2 85.87(13)
O3 Mn1 N2 88.95(14)
O5 Mn1 N2 166.01(13)
O6 Mn1 N2 99.50(13)
O1 Mn1 N1 90.17(14)
O3 Mn1 N1 87.79(14)
O5 Mn1 N1 93.61(13)
O6 Mn1 N1 172.82(14)
N2 Mn1 N1 74.16(14)
C13 O1 Mn1 132.2(3)
C21 O3 Mn1 131.4(3)
Mn1 O5 H5A 109.7
Mn1 O5 H5B 122.5
H5A O5 H5B 117.2
Mn1 O6 H6A 103.2
Mn1 O6 H6B 127.6
H6A O6 H6B 108.9
C15 O7 C20 118.1(4)
C23 O8 C28 117.9(4)
C1 N1 C12 117.9(4)
C1 N1 Mn1 127.9(3)
C12 N1 Mn1 114.2(3)
C10 N2 C11 118.9(4)
C10 N2 Mn1 126.6(3)
C11 N2 Mn1 114.5(3)
N1 C1 C2 124.4(5)
N1 C1 H1 117.8
C2 C1 H1 117.8
C3 C2 C1 117.6(5)
C3 C2 H2 121.2
C1 C2 H2 121.2
C2 C3 C4 120.5(5)
C2 C3 H3 119.7
C4 C3 H3 119.7
C3 C4 C12 117.9(5)
C3 C4 C5 123.2(5)
C12 C4 C5 118.9(5)
C6 C5 C4 120.7(5)
C6 C5 H5 119.6
C4 C5 H5 119.6
C5 C6 C7 121.3(4)
C5 C6 H6 119.3
C7 C6 H6 119.3
C6 C7 C11 119.9(5)
C6 C7 C8 123.6(5)
C11 C7 C8 116.5(5)
C9 C8 C7 120.5(4)
C9 C8 H8 119.8
C7 C8 H8 119.8
C8 C9 C10 119.1(5)
C8 C9 H9 120.4
C10 C9 H9 120.4
N2 C10 C9 122.8(5)
N2 C10 H10 118.6
C9 C10 H10 118.6
N2 C11 C7 122.1(5)
N2 C11 C12 119.0(4)
C7 C11 C12 118.9(5)
N1 C12 C4 121.6(5)
N1 C12 C11 118.1(4)
C4 C12 C11 120.3(4)
O2 C13 O1 124.9(4)
O2 C13 C14 120.0(4)
O1 C13 C14 115.1(4)
C19 C14 C15 118.2(4)
C19 C14 C13 117.9(4)
C15 C14 C13 123.9(4)
O7 C15 C16 122.0(4)
O7 C15 C14 118.3(4)
C16 C15 C14 119.7(4)
C17 C16 C15 120.6(5)
C17 C16 H16 119.7
C15 C16 H16 119.7
C18 C17 C16 120.5(5)
C18 C17 H17 119.7
C16 C17 H17 119.7
C19 C18 C17 118.6(4)
C19 C18 H18 120.7
C17 C18 H18 120.7
C18 C19 C14 122.3(4)
C18 C19 H19 118.8
C14 C19 H19 118.8
O7 C20 H20A 109.5
O7 C20 H20B 109.5
H20A C20 H20B 109.5
O7 C20 H20C 109.5
H20A C20 H20C 109.5
H20B C20 H20C 109.5
O4 C21 O3 124.1(4)
O4 C21 C22 120.1(3)
O3 C21 C22 115.8(4)
C27 C22 C23 117.8(4)
C27 C22 C21 117.8(4)
C23 C22 C21 124.4(4)
O8 C23 C24 122.5(4)
O8 C23 C22 117.9(4)
C24 C23 C22 119.6(4)
C25 C24 C23 120.8(5)
C25 C24 H24 119.6
C23 C24 H24 119.6
C24 C25 C26 120.9(5)
C24 C25 H25 119.6
C26 C25 H25 119.6
C27 C26 C25 117.9(5)
C27 C26 H26 121.1
C25 C26 H26 121.1
C26 C27 C22 123.0(5)
C26 C27 H27 118.5
C22 C27 H27 118.5
O8 C28 H28A 109.5
O8 C28 H28B 109.5
H28A C28 H28B 109.5
O8 C28 H28C 109.5
H28A C28 H28C 109.5
H28B C28 H28C 109.5
O9 Mn2 O11 176.49(14)
O9 Mn2 O13 88.08(12)
O11 Mn2 O13 95.34(12)
O9 Mn2 O14 91.58(12)
O11 Mn2 O14 86.95(12)
O13 Mn2 O14 102.30(12)
O9 Mn2 N3 87.00(14)
O11 Mn2 N3 90.07(14)
O13 Mn2 N3 158.77(13)
O14 Mn2 N3 98.48(13)
O9 Mn2 N4 92.85(12)
O11 Mn2 N4 88.11(12)
O13 Mn2 N4 86.87(12)
O14 Mn2 N4 169.95(12)
N3 Mn2 N4 72.77(13)
C41 O9 Mn2 132.6(3)
C49 O11 Mn2 133.8(3)
Mn2 O13 H13A 101.3
Mn2 O13 H13B 150.3
H13A O13 H13B 108.3
Mn2 O14 H14A 101.6
Mn2 O14 H14B 127.7
H14A O14 H14B 110.3
C43 O15 C48 118.5(4)
C51 O16 C56 117.7(4)
C29 N3 C40 118.2(4)
C29 N3 Mn2 126.0(3)
C40 N3 Mn2 115.7(3)
C38 N4 C39 118.0(4)
C38 N4 Mn2 126.5(3)
C39 N4 Mn2 115.5(3)
N3 C29 C30 122.2(4)
N3 C29 H29 118.9
C30 C29 H29 118.9
C31 C30 C29 119.4(4)
C31 C30 H30 120.3
C29 C30 H30 120.3
C30 C31 C32 119.5(4)
C30 C31 H31 120.2
C32 C31 H31 120.2
C40 C32 C31 117.7(4)
C40 C32 C33 120.3(4)
C31 C32 C33 121.9(4)
C34 C33 C32 120.6(4)
C34 C33 H33 119.7
C32 C33 H33 119.7
C33 C34 C35 120.8(4)
C33 C34 H34 119.6
C35 C34 H34 119.6
C39 C35 C36 116.8(4)
C39 C35 C34 120.6(4)
C36 C35 C34 122.6(4)
C37 C36 C35 119.6(4)
C37 C36 H36 120.2
C35 C36 H36 120.2
C36 C37 C38 119.1(4)
C36 C37 H37 120.5
C38 C37 H37 120.5
N4 C38 C37 123.0(4)
N4 C38 H38 118.5
C37 C38 H38 118.5
N4 C39 C35 123.5(4)
N4 C39 C40 118.4(4)
C35 C39 C40 118.1(4)
N3 C40 C32 122.9(4)
N3 C40 C39 117.5(4)
C32 C40 C39 119.6(4)
O9 C41 O10 124.9(4)
O9 C41 C42 115.8(4)
O10 C41 C42 119.1(4)
C47 C42 C43 118.6(4)
C47 C42 C41 117.6(4)
C43 C42 C41 123.7(4)
O15 C43 C44 122.6(4)
O15 C43 C42 117.8(4)
C44 C43 C42 119.6(4)
C43 C44 C45 120.0(5)
C43 C44 H44 120.0
C45 C44 H44 120.0
C46 C45 C44 121.1(5)
C46 C45 H45 119.4
C44 C45 H45 119.4
C45 C46 C47 119.1(4)
C45 C46 H46 120.4
C47 C46 H46 120.4
C46 C47 C42 121.5(4)
C46 C47 H47 119.3
C42 C47 H47 119.3
O15 C48 H48A 109.5
O15 C48 H48B 109.5
H48A C48 H48B 109.5
O15 C48 H48C 109.5
H48A C48 H48C 109.5
H48B C48 H48C 109.5
O12 C49 O11 124.7(4)
O12 C49 C50 119.7(4)
O11 C49 C50 115.6(4)
C55 C50 C51 117.5(4)
C55 C50 C49 117.5(4)
C51 C50 C49 125.0(4)
O16 C51 C52 122.6(4)
O16 C51 C50 117.6(4)
C52 C51 C50 119.8(4)
C53 C52 C51 120.7(5)
C53 C52 H52 119.7
C51 C52 H52 119.7
C52 C53 C54 121.2(5)
C52 C53 H53 119.4
C54 C53 H53 119.4
C55 C54 C53 118.1(4)
C55 C54 H54 121.0
C53 C54 H54 121.0
C54 C55 C50 122.8(5)
C54 C55 H55 118.6
C50 C55 H55 118.6
O16 C56 H56A 109.5
O16 C56 H56B 109.5
H56A C56 H56B 109.5
O16 C56 H56C 109.5
H56A C56 H56C 109.5
H56B C56 H56C 109.5
O19 Mn3 O21 97.98(12)
O19 Mn3 O17 173.71(12)
O21 Mn3 O17 87.77(12)
O19 Mn3 O22 88.40(12)
O21 Mn3 O22 92.18(11)
O17 Mn3 O22 93.95(12)
O19 Mn3 N6 88.87(13)
O21 Mn3 N6 166.46(12)
O17 Mn3 N6 84.99(12)
O22 Mn3 N6 99.71(13)
O19 Mn3 N5 87.27(14)
O21 Mn3 N5 94.80(13)
O17 Mn3 N5 89.72(14)
O22 Mn3 N5 172.23(14)
N6 Mn3 N5 73.76(13)
C69 O17 Mn3 132.8(3)
C77 O19 Mn3 132.0(3)
Mn3 O21 H21A 104.3
Mn3 O21 H21B 136.9
H21A O21 H21B 110.0
Mn3 O22 H22A 105.7
Mn3 O22 H22B 124.6
H22A O22 H22B 112.7
C71 O23 C76 117.9(4)
C79 O24 C84 118.5(4)
C57 N5 C68 119.0(4)
C57 N5 Mn3 126.4(3)
C68 N5 Mn3 114.6(3)
C66 N6 C67 118.1(4)
C66 N6 Mn3 126.3(3)
C67 N6 Mn3 115.6(3)
N5 C57 C58 122.4(5)
N5 C57 H57 118.8
C58 C57 H57 118.8
C59 C58 C57 119.2(5)
C59 C58 H58 120.4
C57 C58 H58 120.4
C58 C59 C60 119.7(5)
C58 C59 H59 120.2
C60 C59 H59 120.2
C68 C60 C59 117.4(5)
C68 C60 C61 119.3(5)
C59 C60 C61 123.3(5)
C62 C61 C60 121.3(4)
C62 C61 H61 119.3
C60 C61 H61 119.3
C61 C62 C63 121.0(4)
C61 C62 H62 119.5
C63 C62 H62 119.5
C67 C63 C64 116.6(5)
C67 C63 C62 119.8(5)
C64 C63 C62 123.6(4)
C65 C64 C63 120.4(4)
C65 C64 H64 119.8
C63 C64 H64 119.8
C64 C65 C66 119.1(5)
C64 C65 H65 120.4
C66 C65 H65 120.4
N6 C66 C65 122.4(4)
N6 C66 H66 118.8
C65 C66 H66 118.8
N6 C67 C63 123.3(4)
N6 C67 C68 117.7(4)
C63 C67 C68 119.0(4)
N5 C68 C60 122.2(5)
N5 C68 C67 118.2(4)
C60 C68 C67 119.5(4)
O18 C69 O17 124.0(4)
O18 C69 C70 120.3(4)
O17 C69 C70 115.7(4)
C75 C70 C71 118.3(4)
C75 C70 C69 118.1(4)
C71 C70 C69 123.6(4)
O23 C71 C72 122.5(4)
O23 C71 C70 118.5(4)
C72 C71 C70 119.0(4)
C73 C72 C71 120.7(5)
C73 C72 H72 119.7
C71 C72 H72 119.7
C72 C73 C74 121.4(5)
C72 C73 H73 119.3
C74 C73 H73 119.3
C73 C74 C75 117.8(4)
C73 C74 H74 121.1
C75 C74 H74 121.1
C74 C75 C70 122.8(4)
C74 C75 H75 118.6
C70 C75 H75 118.6
O23 C76 H76A 109.5
O23 C76 H76B 109.5
H76A C76 H76B 109.5
O23 C76 H76C 109.5
H76A C76 H76C 109.5
H76B C76 H76C 109.5
O20 C77 O19 124.9(4)
O20 C77 C78 119.4(3)
O19 C77 C78 115.7(4)
C83 C78 C79 118.1(4)
C83 C78 C77 117.2(4)
C79 C78 C77 124.6(4)
O24 C79 C80 122.2(4)
O24 C79 C78 118.2(4)
C80 C79 C78 119.7(4)
C81 C80 C79 120.5(5)
C81 C80 H80 119.7
C79 C80 H80 119.7
C82 C81 C80 120.6(5)
C82 C81 H81 119.7
C80 C81 H81 119.7
C81 C82 C83 118.8(5)
C81 C82 H82 120.6
C83 C82 H82 120.6
C82 C83 C78 122.3(4)
C82 C83 H83 118.9
C78 C83 H83 118.9
O24 C84 H84A 109.5
O24 C84 H84B 109.5
H84A C84 H84B 109.5
O24 C84 H84C 109.5
H84A C84 H84C 109.5
H84B C84 H84C 109.5
O27 Mn4 O25 175.41(13)
O27 Mn4 O30 88.27(12)
O25 Mn4 O30 96.28(11)
O27 Mn4 O29 91.48(12)
O25 Mn4 O29 86.98(12)
O30 Mn4 O29 101.74(11)
O27 Mn4 N7 86.78(14)
O25 Mn4 N7 89.20(14)
O30 Mn4 N7 158.68(13)
O29 Mn4 N7 99.10(13)
O27 Mn4 N8 94.03(12)
O25 Mn4 N8 86.91(12)
O30 Mn4 N8 86.51(12)
O29 Mn4 N8 170.22(12)
N7 Mn4 N8 73.19(13)
C97 O25 Mn4 133.4(3)
C105 O27 Mn4 132.7(3)
Mn4 O29 H29A 110.7
Mn4 O29 H29B 122.1
H29A O29 H29B 108.7
Mn4 O30 H30A 98.4
Mn4 O30 H30B 143.7
H30A O30 H30B 109.9
C99 O31 C104 118.7(4)
C107 O32 C112 118.3(4)
C85 N7 C96 117.7(4)
C85 N7 Mn4 126.6(3)
C96 N7 Mn4 115.7(3)
C94 N8 C95 119.2(4)
C94 N8 Mn4 126.8(3)
C95 N8 Mn4 114.0(3)
N7 C85 C86 123.5(4)
N7 C85 H85 118.3
C86 C85 H85 118.3
C87 C86 C85 118.9(4)
C87 C86 H86 120.5
C85 C86 H86 120.5
C86 C87 C88 119.6(4)
C86 C87 H87 120.2
C88 C87 H87 120.2
C87 C88 C96 117.7(4)
C87 C88 C89 123.0(4)
C96 C88 C89 119.3(4)
C90 C89 C88 121.3(4)
C90 C89 H89 119.3
C88 C89 H89 119.3
C89 C90 C91 121.1(4)
C89 C90 H90 119.5
C91 C90 H90 119.5
C92 C91 C95 117.5(4)
C92 C91 C90 123.4(4)
C95 C91 C90 119.1(4)
C93 C92 C91 120.0(4)
C93 C92 H92 120.0
C91 C92 H92 120.0
C92 C93 C94 119.0(4)
C92 C93 H93 120.5
C94 C93 H93 120.5
N8 C94 C93 122.8(4)
N8 C94 H94 118.6
C93 C94 H94 118.6
N8 C95 C91 121.6(4)
N8 C95 C96 119.0(4)
C91 C95 C96 119.4(4)
N7 C96 C88 122.6(4)
N7 C96 C95 117.8(4)
C88 C96 C95 119.6(4)
O26 C97 O25 124.4(4)
O26 C97 C98 120.3(4)
O25 C97 C98 115.3(4)
C103 C98 C99 117.8(4)
C103 C98 C97 118.4(4)
C99 C98 C97 123.9(4)
O31 C99 C100 121.6(4)
O31 C99 C98 118.2(4)
C100 C99 C98 120.1(4)
C99 C100 C101 120.0(5)
C99 C100 H100 120.0
C101 C100 H100 120.0
C102 C101 C100 120.6(5)
C102 C101 H101 119.7
C100 C101 H101 119.7
C103 C102 C101 118.8(4)
C103 C102 H102 120.6
C101 C102 H102 120.6
C102 C103 C98 122.6(4)
C102 C103 H103 118.7
C98 C103 H103 118.7
O31 C104 H10A 109.5
O31 C104 H10B 109.5
H10A C104 H10B 109.5
O31 C104 H10C 109.5
H10A C104 H10C 109.5
H10B C104 H10C 109.5
O27 C105 O28 125.2(4)
O27 C105 C106 115.4(3)
O28 C105 C106 119.3(4)
C111 C106 C107 118.4(4)
C111 C106 C105 117.7(4)
C107 C106 C105 123.9(4)
O32 C107 C108 122.9(5)
O32 C107 C106 117.5(4)
C108 C107 C106 119.6(4)
C109 C108 C107 120.5(5)
C109 C108 H108 119.7
C107 C108 H108 119.7
C108 C109 C110 120.9(5)
C108 C109 H109 119.6
C110 C109 H109 119.6
C111 C110 C109 118.1(5)
C111 C110 H110 120.9
C109 C110 H110 120.9
C110 C111 C106 122.5(5)
C110 C111 H111 118.7
C106 C111 H111 118.7
O32 C112 H11A 109.5
O32 C112 H11B 109.5
H11A C112 H11B 109.5
O32 C112 H11C 109.5
H11A C112 H11C 109.5
H11B C112 H11C 109.5

loop_
_geom_bond_atom_site_label_1
_geom_bond_atom_site_label_2
_geom_bond_distance
Mn1 O1 2.154(4)
Mn1 O3 2.156(4)
Mn1 O5 2.164(3)
Mn1 O6 2.179(3)
Mn1 N2 2.266(4)
Mn1 N1 2.285(4)
O1 C13 1.265(5)
O2 C13 1.244(5)
O3 C21 1.265(5)
O4 C21 1.256(5)
O5 H5A 0.8201
O5 H5B 0.8201
O6 H6A 0.8201
O6 H6B 0.8394
O7 C15 1.365(5)
O7 C20 1.437(5)
O8 C23 1.365(6)
O8 C28 1.446(6)
N1 C1 1.322(7)
N1 C12 1.370(6)
N2 C10 1.326(6)
N2 C11 1.365(6)
C1 C2 1.399(7)
C1 H1 0.9300
C2 C3 1.375(8)
C2 H2 0.9300
C3 C4 1.393(8)
C3 H3 0.9300
C4 C12 1.415(7)
C4 C5 1.442(7)
C5 C6 1.365(9)
C5 H5 0.9300
C6 C7 1.418(8)
C6 H6 0.9300
C7 C11 1.422(6)
C7 C8 1.423(8)
C8 C9 1.357(8)
C8 H8 0.9300
C9 C10 1.406(7)
C9 H9 0.9300
C10 H10 0.9300
C11 C12 1.438(7)
C13 C14 1.523(6)
C14 C19 1.401(6)
C14 C15 1.407(6)
C15 C16 1.397(7)
C16 C17 1.393(7)
C16 H16 0.9300
C17 C18 1.390(8)
C17 H17 0.9300
C18 C19 1.389(7)
C18 H18 0.9300
C19 H19 0.9300
C20 H20A 0.9600
C20 H20B 0.9600
C20 H20C 0.9600
C21 C22 1.513(6)
C22 C27 1.395(6)
C22 C23 1.410(6)
C23 C24 1.403(7)
C24 C25 1.376(7)
C24 H24 0.9300
C25 C26 1.398(8)
C25 H25 0.9300
C26 C27 1.389(7)
C26 H26 0.9300
C27 H27 0.9300
C28 H28A 0.9600
C28 H28B 0.9600
C28 H28C 0.9600
Mn2 O9 2.150(4)
Mn2 O11 2.159(4)
Mn2 O13 2.183(3)
Mn2 O14 2.183(3)
Mn2 N3 2.294(4)
Mn2 N4 2.303(3)
O9 C41 1.260(5)
O10 C41 1.260(5)
O11 C49 1.260(6)
O12 C49 1.255(5)
O13 H13A 0.8891
O13 H13B 0.9663
O14 H14A 0.9175
O14 H14B 0.9009
O15 C43 1.356(5)
O15 C48 1.428(6)
O16 C51 1.370(5)
O16 C56 1.435(6)
N3 C29 1.342(6)
N3 C40 1.359(6)
N4 C38 1.343(6)
N4 C39 1.344(5)
C29 C30 1.401(6)
C29 H29 0.9300
C30 C31 1.374(6)
C30 H30 0.9300
C31 C32 1.404(6)
C31 H31 0.9300
C32 C40 1.397(6)
C32 C33 1.441(6)
C33 C34 1.352(6)
C33 H33 0.9300
C34 C35 1.432(6)
C34 H34 0.9300
C35 C39 1.416(6)
C35 C36 1.420(6)
C36 C37 1.371(6)
C36 H36 0.9300
C37 C38 1.404(6)
C37 H37 0.9300
C38 H38 0.9300
C39 C40 1.460(6)
C41 C42 1.513(6)
C42 C47 1.396(6)
C42 C43 1.413(6)
C43 C44 1.391(7)
C44 C45 1.391(7)
C44 H44 0.9300
C45 C46 1.375(8)
C45 H45 0.9300
C46 C47 1.388(7)
C46 H46 0.9300
C47 H47 0.9300
C48 H48A 0.9600
C48 H48B 0.9600
C48 H48C 0.9600
C49 C50 1.516(6)
C50 C55 1.398(6)
C50 C51 1.411(6)
C51 C52 1.393(7)
C52 C53 1.372(7)
C52 H52 0.9300
C53 C54 1.385(7)
C53 H53 0.9300
C54 C55 1.385(7)
C54 H54 0.9300
C55 H55 0.9300
C56 H56A 0.9600
C56 H56B 0.9600
C56 H56C 0.9600
Mn3 O19 2.149(4)
Mn3 O21 2.161(3)
Mn3 O17 2.163(4)
Mn3 O22 2.182(3)
Mn3 N6 2.268(4)
Mn3 N5 2.291(4)
O17 C69 1.255(5)
O18 C69 1.252(5)
O19 C77 1.264(5)
O20 C77 1.258(5)
O21 H21A 0.9568
O21 H21B 0.9525
O22 H22A 0.9084
O22 H22B 0.9280
O23 C71 1.364(5)
O23 C76 1.435(6)
O24 C79 1.362(6)
O24 C84 1.427(6)
N5 C57 1.327(7)
N5 C68 1.357(6)
N6 C66 1.337(6)
N6 C67 1.358(6)
C57 C58 1.413(7)
C57 H57 0.9300
C58 C59 1.361(8)
C58 H58 0.9300
C59 C60 1.418(8)
C59 H59 0.9300
C60 C68 1.410(6)
C60 C61 1.440(7)
C61 C62 1.348(8)
C61 H61 0.9300
C62 C63 1.441(7)
C62 H62 0.9300
C63 C67 1.405(6)
C63 C64 1.414(8)
C64 C65 1.359(8)
C64 H64 0.9300
C65 C66 1.407(6)
C65 H65 0.9300
C66 H66 0.9300
C67 C68 1.462(7)
C69 C70 1.519(6)
C70 C75 1.394(6)
C70 C71 1.407(6)
C71 C72 1.407(6)
C72 C73 1.375(7)
C72 H72 0.9300
C73 C74 1.385(7)
C73 H73 0.9300
C74 C75 1.390(7)
C74 H74 0.9300
C75 H75 0.9300
C76 H76A 0.9600
C76 H76B 0.9600
C76 H76C 0.9600
C77 C78 1.522(6)
C78 C83 1.397(6)
C78 C79 1.408(6)
C79 C80 1.394(7)
C80 C81 1.393(7)
C80 H80 0.9300
C81 C82 1.380(8)
C81 H81 0.9300
C82 C83 1.388(7)
C82 H82 0.9300
C83 H83 0.9300
C84 H84A 0.9600
C84 H84B 0.9600
C84 H84C 0.9600
Mn4 O27 2.152(4)
Mn4 O25 2.165(3)
Mn4 O30 2.175(3)
Mn4 O29 2.184(3)
Mn4 N7 2.284(4)
Mn4 N8 2.311(3)
O25 C97 1.269(5)
O26 C97 1.252(5)
O27 C105 1.258(5)
O28 C105 1.260(5)
O29 H29A 0.9118
O29 H29B 0.9523
O30 H30A 0.8635
O30 H30B 0.9784
O31 C99 1.367(5)
O31 C104 1.436(6)
O32 C107 1.375(6)
O32 C112 1.441(6)
N7 C85 1.337(6)
N7 C96 1.363(5)
N8 C94 1.323(5)
N8 C95 1.367(5)
C85 C86 1.395(7)
C85 H85 0.9300
C86 C87 1.374(7)
C86 H86 0.9300
C87 C88 1.405(6)
C87 H87 0.9300
C88 C96 1.412(6)
C88 C89 1.435(6)
C89 C90 1.350(6)
C89 H89 0.9300
C90 C91 1.435(6)
C90 H90 0.9300
C91 C92 1.414(6)
C91 C95 1.423(6)
C92 C93 1.366(7)
C92 H92 0.9300
C93 C94 1.412(6)
C93 H93 0.9300
C94 H94 0.9300
C95 C96 1.440(6)
C97 C98 1.520(6)
C98 C103 1.396(6)
C98 C99 1.415(6)
C99 C100 1.394(7)
C100 C101 1.397(6)
C100 H100 0.9300
C101 C102 1.388(7)
C101 H101 0.9300
C102 C103 1.383(7)
C102 H102 0.9300
C103 H103 0.9300
C104 H10A 0.9600
C104 H10B 0.9600
C104 H10C 0.9600
C105 C106 1.517(6)
C106 C111 1.391(6)
C106 C107 1.399(6)
C107 C108 1.399(7)
C108 C109 1.375(8)
C108 H108 0.9300
C109 C110 1.393(8)
C109 H109 0.9300
C110 C111 1.384(7)
C110 H110 0.9300
C111 H111 0.9300
C112 H11A 0.9600
C112 H11B 0.9600
C112 H11C 0.9600
